data_7234385
loop_
_publ_author_name
'Rie Suizu'
'Akito Iwasaki'
'Yoshiaki Shuku'
'Kunio Awaga'

_publ_section_title
;
 Spatially inhomogeneous, stepwise phase transitions in a thiazyl
 diradical: a structural mismatch induced by lattice transformation
;
_journal_name_full 'Journal of Materials Chemistry C'
_journal_page_first 7968
_journal_page_last 7977
_journal_paper_doi 10.1039/C5TC01410G
_journal_volume 3
_journal_year 2015
_chemical_formula_moiety 'C14 H8 N4 S4'
_chemical_formula_sum 'C14 H8 N4 S4'
_chemical_formula_weight 360.48
_space_group_IT_number 4
_space_group_name_Hall 'P 2yb'
_space_group_name_H-M_alt 'P 1 21 1'
_symmetry_cell_setting monoclinic
_symmetry_Int_Tables_number 4
_symmetry_space_group_name_Hall 'P 2yb'
_symmetry_space_group_name_H-M 'P 1 21 1'
_atom_sites_solution_hydrogens geom
_atom_sites_solution_primary direct
_atom_sites_solution_secondary difmap
_cell_angle_alpha 90.0000
_cell_angle_beta 107.7071(19)
_cell_angle_gamma 90.0000
_cell_formula_units_Z 8
_cell_length_a 15.576(3)
_cell_length_b 7.1808(11)
_cell_length_c 25.536(4)
_cell_measurement_reflns_used 6619
_cell_measurement_temperature 300
_cell_measurement_theta_max 27.50
_cell_measurement_theta_min 3.10
_cell_volume 2720.8(8)
_computing_cell_refinement 'CrystalClear-SM Expert 2.0 r4'
_computing_data_collection 'CrystalClear-SM Expert 2.0 r4 (Rigaku, 2009)'
_computing_data_reduction 'CrystalClear-SM Expert 2.0 r4'
_computing_molecular_graphics 'CrystalStructure 4.0'
_computing_publication_material 'CrystalStructure 4.0 (Rigaku, 2010)'
_computing_structure_refinement 'SHELXL97 (Sheldrick, 2008)'
_computing_structure_solution SIR97
_diffrn_ambient_temperature 300
_diffrn_detector_area_resol_mean 7.314
_diffrn_measured_fraction_theta_full 0.986
_diffrn_measured_fraction_theta_max 0.986
_diffrn_measurement_device_type 'Rigaku Saturn70'
_diffrn_measurement_method \w
_diffrn_radiation_type 'Mo K\a'
_diffrn_radiation_wavelength 0.71070
_diffrn_reflns_av_R_equivalents 0.0253
_diffrn_reflns_limit_h_max 20
_diffrn_reflns_limit_h_min -19
_diffrn_reflns_limit_k_max 9
_diffrn_reflns_limit_k_min -8
_diffrn_reflns_limit_l_max 33
_diffrn_reflns_limit_l_min -33
_diffrn_reflns_number 22055
_diffrn_reflns_theta_full 27.51
_diffrn_reflns_theta_max 27.51
_diffrn_standards_interval_count .
_diffrn_standards_number 0
_exptl_absorpt_coefficient_mu 0.697
_exptl_absorpt_correction_T_max 0.933
_exptl_absorpt_correction_T_min 0.857
_exptl_absorpt_correction_type multi-scan
_exptl_absorpt_process_details 'REQAB (Rigaku, 1998)'
_exptl_crystal_colour black
_exptl_crystal_density_diffrn 1.760
_exptl_crystal_density_method 'not measured'
_exptl_crystal_description prism
_exptl_crystal_F_000 1472.00
_exptl_crystal_size_max 0.200
_exptl_crystal_size_mid 0.200
_exptl_crystal_size_min 0.100
_refine_diff_density_max 0.390
_refine_diff_density_min -0.480
_refine_ls_abs_structure_details 'Flack, H. D. (1983), Acta Cryst. A39, 876-881.  5256 Friedel Pairs'
_refine_ls_abs_structure_Flack 0.15(7)
_refine_ls_extinction_method none
_refine_ls_goodness_of_fit_ref 1.066
_refine_ls_hydrogen_treatment constr
_refine_ls_number_parameters 793
_refine_ls_number_reflns 11935
_refine_ls_number_restraints 1
_refine_ls_R_factor_gt 0.0505
_refine_ls_shift/su_max 0.001
_refine_ls_structure_factor_coef Fsqd
_refine_ls_weighting_details 'w = 1/[\s^2^(Fo^2^)+(0.0477P)^2^+2.8633P] where P=(Fo^2^+2Fc^2^)/3'
_refine_ls_weighting_scheme calc
_refine_ls_wR_factor_ref 0.1383
_reflns_number_gt 8482
_reflns_number_total 11935
_reflns_threshold_expression F^2^>2.0\s(F^2^)
_cod_data_source_file J-Mater-Chem-C-2015-3-7968.cif
_cod_data_source_block 300K
_cod_database_code 7234385

loop_
_symmetry_equiv_pos_site_id
_symmetry_equiv_pos_as_xyz
1 +X,+Y,+Z
2 -X,1/2+Y,-Z

loop_
_atom_site_label
_atom_site_type_symbol
_atom_site_fract_x
_atom_site_fract_y
_atom_site_fract_z
_atom_site_U_iso_or_equiv
_atom_site_adp_type
_atom_site_occupancy
_atom_site_symmetry_multiplicity
_atom_site_calc_flag
_atom_site_refinement_flags
_atom_site_disorder_assembly
_atom_site_disorder_group
S1 S 0.78680(8) -0.0084(3) 0.32243(5) 0.0391(4) Uani 1.0 2 d . . .
S2 S 0.66390(8) -0.0123(3) 0.26061(5) 0.0423(4) Uani 1.0 2 d . . .
S3 S 0.32925(8) -0.0644(3) 0.74168(5) 0.0392(4) Uani 1.0 2 d . . .
S4 S 0.20640(8) -0.0558(3) 0.67987(5) 0.0420(4) Uani 1.0 2 d . . .
S5 S 0.46442(7) 0.12139(19) 0.17656(4) 0.0345(3) Uani 1.0 2 d . . .
S6 S 0.40300(7) 0.1141(2) 0.23844(4) 0.0353(3) Uani 1.0 2 d . . .
S7 S -0.41176(7) 0.05447(18) -0.24275(4) 0.0334(3) Uani 1.0 2 d . . .
S8 S -0.47295(7) 0.06525(19) -0.18057(4) 0.0356(3) Uani 1.0 2 d . . .
S9 S 0.29034(8) 0.2508(3) 0.32403(4) 0.0409(4) Uani 1.0 2 d . . .
S10 S 0.16791(9) 0.2346(3) 0.26208(4) 0.0425(4) Uani 1.0 2 d . . .
S11 S -0.16658(9) 0.1896(3) 0.74324(4) 0.0393(4) Uani 1.0 2 d . . .
S12 S -0.28949(9) 0.2060(3) 0.68163(5) 0.0406(4) Uani 1.0 2 d . . .
S13 S 0.97084(9) 0.3298(5) 0.17864(5) 0.0574(5) Uani 1.0 2 d . . .
S14 S 0.91025(9) 0.3197(4) 0.24059(5) 0.0497(4) Uani 1.0 2 d . . .
S15 S 0.09482(9) 0.3433(4) -0.24055(5) 0.0501(4) Uani 1.0 2 d . . .
S16 S 0.03398(9) 0.3515(4) -0.17883(5) 0.0448(4) Uani 1.0 2 d . . .
N1 N 0.7422(3) 0.0036(6) 0.37272(13) 0.0348(9) Uani 1.0 2 d . . .
N2 N 0.6032(3) 0.0010(6) 0.30256(14) 0.0349(9) Uani 1.0 2 d . . .
N3 N 0.3889(3) -0.0358(6) 0.69967(14) 0.0345(10) Uani 1.0 2 d . . .
N4 N 0.2503(3) -0.0280(6) 0.63016(14) 0.0373(10) Uani 1.0 2 d . . .
N5 N 0.3694(3) 0.1276(6) 0.12644(12) 0.0335(9) Uani 1.0 2 d . . .
N6 N 0.3006(3) 0.1232(6) 0.19617(12) 0.0327(8) Uani 1.0 2 d . . .
N7 N -0.3102(3) 0.0809(6) -0.20089(12) 0.0313(8) Uani 1.0 2 d . . .
N8 N -0.3790(2) 0.0897(6) -0.13115(13) 0.0317(8) Uani 1.0 2 d . . .
N9 N 0.2452(3) 0.2608(6) 0.37371(14) 0.0366(9) Uani 1.0 2 d . . .
N10 N 0.1074(3) 0.2441(7) 0.30434(14) 0.0396(10) Uani 1.0 2 d . . .
N11 N -0.1069(3) 0.2156(6) 0.70092(14) 0.0365(10) Uani 1.0 2 d . . .
N12 N -0.2451(3) 0.2314(6) 0.63229(14) 0.0349(9) Uani 1.0 2 d . . .
N13 N 0.8771(3) 0.3489(8) 0.12933(14) 0.0474(11) Uani 1.0 2 d . . .
N14 N 0.8079(3) 0.3404(7) 0.19823(13) 0.0391(9) Uani 1.0 2 d . . .
N15 N 0.1972(3) 0.3595(7) -0.19843(14) 0.0409(10) Uani 1.0 2 d . . .
N16 N 0.1285(3) 0.3646(7) -0.12910(14) 0.0385(9) Uani 1.0 2 d . . .
C1 C 0.6518(3) 0.0045(6) 0.35608(16) 0.0279(9) Uani 1.0 2 d . . .
C2 C 0.6045(3) 0.0128(6) 0.39798(15) 0.0236(8) Uani 1.0 2 d . . .
C3 C 0.6508(3) 0.0676(6) 0.45124(16) 0.0279(9) Uani 1.0 2 d . . .
C4 C 0.6083(3) 0.0732(6) 0.49139(15) 0.0261(8) Uani 1.0 2 d . . .
C5 C 0.5142(3) -0.0381(6) 0.38536(16) 0.0273(9) Uani 1.0 2 d . . .
C6 C 0.4711(3) -0.0313(6) 0.42527(16) 0.0282(9) Uani 1.0 2 d . . .
C7 C 0.5176(3) 0.0242(6) 0.47920(14) 0.0232(8) Uani 1.0 2 d . . .
C8 C 0.4727(3) 0.0233(6) 0.52252(15) 0.0235(8) Uani 1.0 2 d . . .
C9 C 0.5196(3) -0.0382(6) 0.57576(15) 0.0250(9) Uani 1.0 2 d . . .
C10 C 0.4776(3) -0.0482(6) 0.61574(15) 0.0262(9) Uani 1.0 2 d . . .
C11 C 0.3825(3) 0.0749(6) 0.51153(15) 0.0261(8) Uani 1.0 2 d . . .
C12 C 0.3405(3) 0.0649(6) 0.55190(15) 0.0281(9) Uani 1.0 2 d . . .
C13 C 0.3869(3) 0.0002(6) 0.60475(15) 0.0252(9) Uani 1.0 2 d . . .
C14 C 0.3408(3) -0.0222(6) 0.64642(17) 0.0312(10) Uani 1.0 2 d . . .
C15 C 0.2957(3) 0.1280(6) 0.14297(14) 0.0258(8) Uani 1.0 2 d . . .
C16 C 0.2069(3) 0.1343(6) 0.10065(14) 0.0249(8) Uani 1.0 2 d . . .
C17 C 0.1995(3) 0.1886(6) 0.04705(14) 0.0240(8) Uani 1.0 2 d . . .
C18 C 0.1173(3) 0.1928(6) 0.00687(15) 0.0278(9) Uani 1.0 2 d . . .
C19 C 0.1291(3) 0.0825(6) 0.11324(14) 0.0253(8) Uani 1.0 2 d . . .
C20 C 0.0464(3) 0.0859(6) 0.07309(15) 0.0272(9) Uani 1.0 2 d . . .
C21 C 0.0384(3) 0.1424(6) 0.01908(13) 0.0226(8) Uani 1.0 2 d . . .
C22 C -0.0500(3) 0.1406(6) -0.02422(13) 0.0222(8) Uani 1.0 2 d . . .
C23 C -0.0558(3) 0.0801(6) -0.07741(15) 0.0258(8) Uani 1.0 2 d . . .
C24 C -0.1387(3) 0.0690(6) -0.11743(14) 0.0254(8) Uani 1.0 2 d . . .
C25 C -0.1294(3) 0.1918(6) -0.01327(14) 0.0252(9) Uani 1.0 2 d . . .
C26 C -0.2111(3) 0.1825(6) -0.05319(15) 0.0282(9) Uani 1.0 2 d . . .
C27 C -0.2174(3) 0.1185(6) -0.10564(14) 0.0236(8) Uani 1.0 2 d . . .
C28 C -0.3052(3) 0.0956(6) -0.14807(15) 0.0264(9) Uani 1.0 2 d . . .
C29 C 0.1553(3) 0.2535(7) 0.35728(16) 0.0289(9) Uani 1.0 2 d . . .
C30 C 0.1090(3) 0.2603(6) 0.39940(14) 0.0248(8) Uani 1.0 2 d . . .
C31 C 0.1552(3) 0.3197(7) 0.45285(14) 0.0280(9) Uani 1.0 2 d . . .
C32 C 0.1128(3) 0.3225(6) 0.49272(14) 0.0273(8) Uani 1.0 2 d . . .
C33 C 0.0185(3) 0.2087(6) 0.38740(15) 0.0294(10) Uani 1.0 2 d . . .
C34 C -0.0242(3) 0.2144(6) 0.42731(15) 0.0257(9) Uani 1.0 2 d . . .
C35 C 0.0223(3) 0.2709(6) 0.48120(14) 0.0233(8) Uani 1.0 2 d . . .
C36 C -0.0231(3) 0.2711(6) 0.52421(14) 0.0236(8) Uani 1.0 2 d . . .
C37 C 0.0244(3) 0.2117(6) 0.57783(15) 0.0249(9) Uani 1.0 2 d . . .
C38 C -0.0182(3) 0.2019(6) 0.61810(15) 0.0266(9) Uani 1.0 2 d . . .
C39 C -0.1135(3) 0.3202(6) 0.51290(15) 0.0267(8) Uani 1.0 2 d . . .
C40 C -0.1554(3) 0.3125(6) 0.55342(14) 0.0258(8) Uani 1.0 2 d . . .
C41 C -0.1087(3) 0.2511(6) 0.60620(14) 0.0226(8) Uani 1.0 2 d . . .
C42 C -0.1552(3) 0.2320(6) 0.64830(16) 0.0285(9) Uani 1.0 2 d . . .
C43 C 0.8029(3) 0.3529(7) 0.14493(16) 0.0326(10) Uani 1.0 2 d . . .
C44 C 0.7140(3) 0.3740(6) 0.10302(15) 0.0265(9) Uani 1.0 2 d . . .
C45 C 0.7086(3) 0.4343(6) 0.05037(16) 0.0289(9) Uani 1.0 2 d . . .
C46 C 0.6257(3) 0.4450(6) 0.00993(16) 0.0284(9) Uani 1.0 2 d . . .
C47 C 0.6358(3) 0.3228(6) 0.11492(15) 0.0267(8) Uani 1.0 2 d . . .
C48 C 0.5535(3) 0.3323(6) 0.07434(14) 0.0247(8) Uani 1.0 2 d . . .
C49 C 0.5467(3) 0.3924(6) 0.02096(14) 0.0227(8) Uani 1.0 2 d . . .
C50 C 0.4585(3) 0.3936(6) -0.02214(14) 0.0241(8) Uani 1.0 2 d . . .
C51 C 0.4514(3) 0.3375(6) -0.07592(14) 0.0268(8) Uani 1.0 2 d . . .
C52 C 0.3692(3) 0.3292(6) -0.11603(15) 0.0282(9) Uani 1.0 2 d . . .
C53 C 0.3804(3) 0.4404(6) -0.00995(15) 0.0269(9) Uani 1.0 2 d . . .
C54 C 0.2974(3) 0.4353(6) -0.05027(16) 0.0279(9) Uani 1.0 2 d . . .
C55 C 0.2911(3) 0.3790(6) -0.10312(15) 0.0254(8) Uani 1.0 2 d . . .
C56 C 0.2022(3) 0.3669(7) -0.14520(16) 0.0307(9) Uani 1.0 2 d . . .
H3 H 0.7112 0.1010 0.4600 0.0335 Uiso 1.0 2 calc R . .
H4 H 0.6404 0.1099 0.5269 0.0313 Uiso 1.0 2 calc R . .
H5 H 0.4829 -0.0767 0.3499 0.0327 Uiso 1.0 2 calc R . .
H6 H 0.4106 -0.0638 0.4163 0.0338 Uiso 1.0 2 calc R . .
H9 H 0.5798 -0.0725 0.5840 0.0300 Uiso 1.0 2 calc R . .
H10 H 0.5101 -0.0879 0.6508 0.0315 Uiso 1.0 2 calc R . .
H11 H 0.3503 0.1164 0.4766 0.0313 Uiso 1.0 2 calc R . .
H12 H 0.2807 0.1017 0.5439 0.0337 Uiso 1.0 2 calc R . .
H17 H 0.2511 0.2227 0.0383 0.0288 Uiso 1.0 2 calc R . .
H18 H 0.1140 0.2292 -0.0286 0.0333 Uiso 1.0 2 calc R . .
H19 H 0.1329 0.0457 0.1488 0.0304 Uiso 1.0 2 calc R . .
H20 H -0.0049 0.0502 0.0819 0.0327 Uiso 1.0 2 calc R . .
H23 H -0.0037 0.0472 -0.0858 0.0310 Uiso 1.0 2 calc R . .
H24 H -0.1419 0.0282 -0.1525 0.0305 Uiso 1.0 2 calc R . .
H25 H -0.1266 0.2329 0.0217 0.0303 Uiso 1.0 2 calc R . .
H26 H -0.2629 0.2192 -0.0452 0.0338 Uiso 1.0 2 calc R . .
H31 H 0.2150 0.3575 0.4613 0.0336 Uiso 1.0 2 calc R . .
H32 H 0.1449 0.3594 0.5282 0.0327 Uiso 1.0 2 calc R . .
H33 H -0.0132 0.1702 0.3520 0.0353 Uiso 1.0 2 calc R . .
H34 H -0.0845 0.1805 0.4185 0.0308 Uiso 1.0 2 calc R . .
H37 H 0.0848 0.1788 0.5862 0.0299 Uiso 1.0 2 calc R . .
H38 H 0.0138 0.1623 0.6533 0.0319 Uiso 1.0 2 calc R . .
H39 H -0.1460 0.3586 0.4777 0.0320 Uiso 1.0 2 calc R . .
H40 H -0.2153 0.3486 0.5454 0.0309 Uiso 1.0 2 calc R . .
H45 H 0.7608 0.4676 0.0422 0.0347 Uiso 1.0 2 calc R . .
H46 H 0.6228 0.4878 -0.0250 0.0341 Uiso 1.0 2 calc R . .
H47 H 0.6389 0.2823 0.1500 0.0320 Uiso 1.0 2 calc R . .
H48 H 0.5015 0.2982 0.0826 0.0296 Uiso 1.0 2 calc R . .
H51 H 0.5032 0.3052 -0.0846 0.0321 Uiso 1.0 2 calc R . .
H52 H 0.3656 0.2909 -0.1514 0.0338 Uiso 1.0 2 calc R . .
H53 H 0.3836 0.4755 0.0256 0.0323 Uiso 1.0 2 calc R . .
H54 H 0.2457 0.4700 -0.0417 0.0335 Uiso 1.0 2 calc R . .

loop_
_atom_site_aniso_label
_atom_site_aniso_U_11
_atom_site_aniso_U_22
_atom_site_aniso_U_33
_atom_site_aniso_U_12
_atom_site_aniso_U_13
_atom_site_aniso_U_23
S1 0.0231(6) 0.0664(10) 0.0294(6) 0.0069(5) 0.0104(5) 0.0012(5)
S2 0.0280(6) 0.0789(12) 0.0205(5) 0.0025(6) 0.0084(5) -0.0047(5)
S3 0.0297(6) 0.0685(10) 0.0215(5) -0.0095(6) 0.0107(5) -0.0046(5)
S4 0.0236(6) 0.0748(12) 0.0312(6) 0.0028(6) 0.0137(5) 0.0050(6)
S5 0.0218(5) 0.0544(8) 0.0266(5) 0.0109(5) 0.0063(4) 0.0004(5)
S6 0.0257(5) 0.0582(8) 0.0202(5) 0.0077(5) 0.0041(4) 0.0081(5)
S7 0.0262(5) 0.0510(8) 0.0200(5) -0.0091(5) 0.0023(4) 0.0018(5)
S8 0.0197(5) 0.0550(8) 0.0304(5) -0.0022(5) 0.0052(4) -0.0104(5)
S9 0.0238(6) 0.0735(11) 0.0259(5) 0.0063(6) 0.0082(5) 0.0017(6)
S10 0.0275(6) 0.0776(11) 0.0221(5) 0.0002(6) 0.0071(5) -0.0043(6)
S11 0.0345(7) 0.0612(9) 0.0238(5) -0.0089(6) 0.0112(5) -0.0015(5)
S12 0.0282(6) 0.0634(10) 0.0334(6) 0.0044(6) 0.0140(5) 0.0076(6)
S13 0.0217(6) 0.1209(15) 0.0299(6) -0.0051(7) 0.0085(5) -0.0069(8)
S14 0.0258(6) 0.0992(13) 0.0236(5) -0.0004(7) 0.0069(5) -0.0099(6)
S15 0.0281(6) 0.0971(12) 0.0240(5) 0.0000(7) 0.0062(5) 0.0011(7)
S16 0.0251(6) 0.0782(10) 0.0319(6) -0.0006(6) 0.0097(5) 0.0008(6)
N1 0.0242(19) 0.060(3) 0.0178(16) 0.0035(17) 0.0030(14) -0.0003(15)
N2 0.0216(18) 0.061(3) 0.0206(17) -0.0029(17) 0.0039(14) -0.0021(16)
N3 0.0231(18) 0.061(3) 0.0193(16) -0.0073(17) 0.0068(14) -0.0014(15)
N4 0.0225(19) 0.067(3) 0.0223(17) 0.0010(17) 0.0072(15) 0.0053(16)
N5 0.0227(17) 0.060(3) 0.0169(14) 0.0098(17) 0.0052(13) 0.0000(15)
N6 0.0230(17) 0.055(3) 0.0190(15) 0.0024(16) 0.0053(13) 0.0086(15)
N7 0.0247(17) 0.047(3) 0.0214(15) -0.0114(16) 0.0057(13) -0.0050(15)
N8 0.0181(16) 0.048(3) 0.0277(17) -0.0073(15) 0.0058(13) -0.0110(15)
N9 0.023(2) 0.058(3) 0.0302(18) 0.0053(17) 0.0106(15) 0.0040(17)
N10 0.026(2) 0.071(3) 0.0246(17) -0.0030(18) 0.0112(15) -0.0037(17)
N11 0.035(3) 0.052(3) 0.0247(17) -0.0084(17) 0.0110(16) 0.0018(16)
N12 0.024(2) 0.056(3) 0.0256(17) 0.0005(17) 0.0086(15) 0.0077(16)
N13 0.0240(19) 0.091(4) 0.0277(18) -0.006(3) 0.0095(15) -0.008(2)
N14 0.0241(18) 0.072(3) 0.0225(16) 0.0012(19) 0.0096(14) -0.0014(18)
N15 0.0252(19) 0.072(3) 0.0263(17) 0.0041(19) 0.0084(14) 0.0010(18)
N16 0.0280(19) 0.062(3) 0.0262(17) 0.0006(18) 0.0092(15) 0.0015(17)
C1 0.024(2) 0.034(3) 0.0246(19) 0.0034(17) 0.0055(16) 0.0012(16)
C2 0.0224(19) 0.026(2) 0.0216(18) 0.0006(16) 0.0063(15) 0.0010(15)
C3 0.0199(18) 0.033(3) 0.0289(19) -0.0034(17) 0.0050(15) -0.0004(16)
C4 0.0254(19) 0.028(2) 0.0238(18) -0.0037(16) 0.0054(15) -0.0023(15)
C5 0.022(2) 0.037(3) 0.0213(18) -0.0014(16) 0.0039(16) -0.0004(16)
C6 0.024(2) 0.033(3) 0.0245(19) -0.0035(16) 0.0030(16) 0.0000(16)
C7 0.0239(19) 0.025(2) 0.0197(17) -0.0028(16) 0.0055(14) 0.0022(15)
C8 0.0217(18) 0.026(2) 0.0224(18) -0.0019(16) 0.0058(14) 0.0001(15)
C9 0.022(2) 0.030(3) 0.0214(18) -0.0034(16) 0.0039(16) -0.0007(15)
C10 0.020(2) 0.037(3) 0.0204(18) 0.0004(16) 0.0034(15) 0.0004(16)
C11 0.027(2) 0.029(3) 0.0222(17) 0.0020(16) 0.0070(15) 0.0052(15)
C12 0.0224(19) 0.036(3) 0.0255(19) 0.0023(17) 0.0065(15) 0.0048(17)
C13 0.023(2) 0.031(3) 0.0211(18) -0.0034(16) 0.0062(15) 0.0016(15)
C14 0.026(3) 0.039(3) 0.029(2) -0.0006(18) 0.0097(17) -0.0003(17)
C15 0.0216(18) 0.035(3) 0.0199(17) 0.0006(17) 0.0055(14) -0.0005(16)
C16 0.0235(19) 0.030(2) 0.0216(17) -0.0003(17) 0.0067(14) -0.0007(15)
C17 0.0191(19) 0.030(2) 0.0228(17) -0.0012(16) 0.0064(14) -0.0022(15)
C18 0.028(3) 0.037(3) 0.0182(16) -0.0014(18) 0.0069(15) 0.0027(16)
C19 0.0238(19) 0.034(3) 0.0174(16) -0.0021(16) 0.0057(14) 0.0005(15)
C20 0.025(2) 0.031(3) 0.0262(18) -0.0052(17) 0.0097(15) -0.0001(16)
C21 0.0227(18) 0.0237(19) 0.0204(16) -0.0030(16) 0.0051(14) -0.0021(14)
C22 0.0210(18) 0.0238(19) 0.0204(16) -0.0034(15) 0.0043(14) 0.0012(14)
C23 0.0224(19) 0.029(3) 0.0268(18) -0.0022(16) 0.0091(15) -0.0005(16)
C24 0.0253(19) 0.033(3) 0.0180(16) -0.0010(17) 0.0066(14) -0.0021(15)
C25 0.023(2) 0.032(2) 0.0189(16) -0.0060(16) 0.0034(15) -0.0055(15)
C26 0.022(2) 0.037(3) 0.0257(18) 0.0012(17) 0.0082(15) -0.0032(17)
C27 0.0209(18) 0.028(2) 0.0204(17) -0.0041(16) 0.0041(14) -0.0007(15)
C28 0.0240(19) 0.033(3) 0.0229(18) -0.0046(16) 0.0082(15) -0.0017(15)
C29 0.020(2) 0.042(3) 0.0248(19) -0.0008(17) 0.0070(16) 0.0063(17)
C30 0.025(2) 0.032(2) 0.0170(17) 0.0004(17) 0.0058(15) 0.0018(15)
C31 0.0192(19) 0.040(3) 0.0238(18) -0.0018(17) 0.0048(15) -0.0003(17)
C32 0.027(2) 0.034(3) 0.0185(17) -0.0005(18) 0.0031(15) 0.0003(16)
C33 0.027(3) 0.040(3) 0.0186(17) -0.0076(18) 0.0037(16) 0.0014(16)
C34 0.020(2) 0.030(3) 0.0261(18) -0.0003(16) 0.0064(15) -0.0007(16)
C35 0.0228(19) 0.027(2) 0.0216(17) 0.0027(16) 0.0086(15) 0.0036(15)
C36 0.025(2) 0.0243(19) 0.0211(17) -0.0031(16) 0.0070(15) 0.0023(14)
C37 0.020(2) 0.031(3) 0.0228(17) 0.0000(16) 0.0064(15) 0.0020(15)
C38 0.028(3) 0.030(3) 0.0184(16) -0.0012(17) 0.0013(15) 0.0025(15)
C39 0.0229(19) 0.032(3) 0.0232(18) -0.0027(17) 0.0037(15) 0.0051(16)
C40 0.0203(19) 0.031(3) 0.0252(18) 0.0027(16) 0.0058(15) 0.0046(16)
C41 0.023(2) 0.026(2) 0.0198(17) -0.0029(15) 0.0072(15) 0.0024(14)
C42 0.024(2) 0.037(3) 0.0254(19) -0.0006(17) 0.0085(16) -0.0001(16)
C43 0.025(2) 0.049(3) 0.0240(18) -0.0015(19) 0.0073(16) -0.0039(18)
C44 0.026(2) 0.033(3) 0.0211(18) 0.0018(17) 0.0079(15) -0.0053(15)
C45 0.028(3) 0.037(3) 0.0251(19) 0.0012(18) 0.0128(17) 0.0053(17)
C46 0.029(3) 0.036(3) 0.0205(18) 0.0008(18) 0.0080(16) 0.0046(16)
C47 0.028(2) 0.031(2) 0.0236(18) -0.0016(17) 0.0116(15) -0.0022(16)
C48 0.0227(19) 0.033(2) 0.0200(17) -0.0037(17) 0.0088(14) -0.0033(16)
C49 0.027(2) 0.023(2) 0.0188(16) 0.0026(15) 0.0081(15) 0.0011(14)
C50 0.0238(19) 0.026(2) 0.0206(17) 0.0003(16) 0.0035(15) -0.0015(14)
C51 0.027(2) 0.034(2) 0.0230(18) -0.0004(18) 0.0133(15) -0.0020(17)
C52 0.029(2) 0.036(3) 0.0216(18) 0.0061(18) 0.0108(15) -0.0023(17)
C53 0.026(2) 0.036(3) 0.0193(17) 0.0034(17) 0.0089(15) 0.0007(16)
C54 0.026(2) 0.034(3) 0.0263(19) 0.0016(17) 0.0124(16) -0.0026(17)
C55 0.024(2) 0.030(3) 0.0229(18) 0.0027(16) 0.0089(15) 0.0019(15)
C56 0.028(2) 0.037(3) 0.029(2) 0.0006(18) 0.0119(17) 0.0014(17)

loop_
_atom_type_symbol
_atom_type_description
_atom_type_scat_dispersion_real
_atom_type_scat_dispersion_imag
_atom_type_scat_source
C C 0.0033 0.0016
;
International Tables for Crystallography
(1992, Vol. C, Tables 4.2.6.8 and 6.1.1.4)
;
H H 0.0000 0.0000
;
International Tables for Crystallography
(1992, Vol. C, Table 6.1.1.4)
;
N N 0.0061 0.0033
;
International Tables for Crystallography
(1992, Vol. C, Tables 4.2.6.8 and 6.1.1.4)
;
S S 0.1246 0.1234
;
International Tables for Crystallography
(1992, Vol. C, Tables 4.2.6.8 and 6.1.1.4)
;

loop_
_geom_angle_atom_site_label_1
_geom_angle_atom_site_label_2
_geom_angle_atom_site_label_3
_geom_angle
_geom_angle_publ_flag
_geom_angle_site_symmetry_1
_geom_angle_site_symmetry_2
_geom_angle_site_symmetry_3
S2 S1 N1 94.82(13) yes . . .
S1 S2 N2 94.83(13) yes . . .
S4 S3 N3 94.24(13) yes . . .
S3 S4 N4 95.03(14) yes . . .
S6 S5 N5 94.56(15) yes . . .
S5 S6 N6 94.54(14) yes . . .
S8 S7 N7 94.22(14) yes . . .
S7 S8 N8 94.75(15) yes . . .
S10 S9 N9 94.68(14) yes . . .
S9 S10 N10 94.30(13) yes . . .
S12 S11 N11 94.08(14) yes . . .
S11 S12 N12 94.71(14) yes . . .
S14 S13 N13 94.82(17) yes . . .
S13 S14 N14 94.03(15) yes . . .
S16 S15 N15 94.47(16) yes . . .
S15 S16 N16 94.65(17) yes . . .
S1 N1 C1 114.0(3) yes . . .
S2 N2 C1 114.1(3) yes . . .
S3 N3 C14 114.9(4) yes . . .
S4 N4 C14 114.4(3) yes . . .
S5 N5 C15 114.3(3) yes . . .
S6 N6 C15 114.5(3) yes . . .
S7 N7 C28 114.8(3) yes . . .
S8 N8 C28 114.2(3) yes . . .
S9 N9 C29 114.4(3) yes . . .
S10 N10 C29 114.4(4) yes . . .
S11 N11 C42 114.6(4) yes . . .
S12 N12 C42 114.7(3) yes . . .
S13 N13 C43 115.4(3) yes . . .
S14 N14 C43 114.8(4) yes . . .
S15 N15 C56 114.5(4) yes . . .
S16 N16 C56 114.8(3) yes . . .
N1 C1 N2 122.2(5) yes . . .
N1 C1 C2 118.6(4) yes . . .
N2 C1 C2 119.2(4) yes . . .
C1 C2 C3 119.9(4) yes . . .
C1 C2 C5 120.9(4) yes . . .
C3 C2 C5 119.2(4) yes . . .
C2 C3 C4 120.9(4) yes . . .
C3 C4 C7 120.5(4) yes . . .
C2 C5 C6 120.2(4) yes . . .
C5 C6 C7 120.8(4) yes . . .
C4 C7 C6 118.3(4) yes . . .
C4 C7 C8 120.8(3) yes . . .
C6 C7 C8 120.8(4) yes . . .
C7 C8 C9 120.0(4) yes . . .
C7 C8 C11 121.6(4) yes . . .
C9 C8 C11 118.3(4) yes . . .
C8 C9 C10 120.8(4) yes . . .
C9 C10 C13 121.3(4) yes . . .
C8 C11 C12 120.8(4) yes . . .
C11 C12 C13 120.9(4) yes . . .
C10 C13 C12 117.9(4) yes . . .
C10 C13 C14 121.1(4) yes . . .
C12 C13 C14 121.0(4) yes . . .
N3 C14 N4 121.4(5) yes . . .
N3 C14 C13 120.0(4) yes . . .
N4 C14 C13 118.6(4) yes . . .
N5 C15 N6 122.1(3) yes . . .
N5 C15 C16 118.2(4) yes . . .
N6 C15 C16 119.7(4) yes . . .
C15 C16 C17 120.5(4) yes . . .
C15 C16 C19 120.7(4) yes . . .
C17 C16 C19 118.9(3) yes . . .
C16 C17 C18 121.2(4) yes . . .
C17 C18 C21 120.5(4) yes . . .
C16 C19 C20 120.2(4) yes . . .
C19 C20 C21 121.1(4) yes . . .
C18 C21 C20 118.0(3) yes . . .
C18 C21 C22 121.0(4) yes . . .
C20 C21 C22 120.9(4) yes . . .
C21 C22 C23 119.8(4) yes . . .
C21 C22 C25 121.8(4) yes . . .
C23 C22 C25 118.4(3) yes . . .
C22 C23 C24 120.3(4) yes . . .
C23 C24 C27 120.7(4) yes . . .
C22 C25 C26 121.1(4) yes . . .
C25 C26 C27 120.7(4) yes . . .
C24 C27 C26 118.9(3) yes . . .
C24 C27 C28 119.6(4) yes . . .
C26 C27 C28 121.5(4) yes . . .
N7 C28 N8 122.0(3) yes . . .
N7 C28 C27 120.6(4) yes . . .
N8 C28 C27 117.4(4) yes . . .
N9 C29 N10 122.1(5) yes . . .
N9 C29 C30 118.1(4) yes . . .
N10 C29 C30 119.8(4) yes . . .
C29 C30 C31 120.2(4) yes . . .
C29 C30 C33 121.2(4) yes . . .
C31 C30 C33 118.6(4) yes . . .
C30 C31 C32 120.4(4) yes . . .
C31 C32 C35 121.5(4) yes . . .
C30 C33 C34 120.8(4) yes . . .
C33 C34 C35 120.8(4) yes . . .
C32 C35 C34 117.9(4) yes . . .
C32 C35 C36 121.5(3) yes . . .
C34 C35 C36 120.5(4) yes . . .
C35 C36 C37 119.6(4) yes . . .
C35 C36 C39 121.9(3) yes . . .
C37 C36 C39 118.4(4) yes . . .
C36 C37 C38 120.6(4) yes . . .
C37 C38 C41 120.4(4) yes . . .
C36 C39 C40 120.8(4) yes . . .
C39 C40 C41 120.7(4) yes . . .
C38 C41 C40 119.1(4) yes . . .
C38 C41 C42 120.4(4) yes . . .
C40 C41 C42 120.4(4) yes . . .
N11 C42 N12 121.9(5) yes . . .
N11 C42 C41 119.5(4) yes . . .
N12 C42 C41 118.7(4) yes . . .
N13 C43 N14 120.9(4) yes . . .
N13 C43 C44 119.5(4) yes . . .
N14 C43 C44 119.5(4) yes . . .
C43 C44 C45 119.9(4) yes . . .
C43 C44 C47 120.3(4) yes . . .
C45 C44 C47 119.6(4) yes . . .
C44 C45 C46 120.3(5) yes . . .
C45 C46 C49 120.9(4) yes . . .
C44 C47 C48 119.8(4) yes . . .
C47 C48 C49 121.4(4) yes . . .
C46 C49 C48 118.0(3) yes . . .
C46 C49 C50 121.7(4) yes . . .
C48 C49 C50 120.3(4) yes . . .
C49 C50 C51 120.4(4) yes . . .
C49 C50 C53 121.0(4) yes . . .
C51 C50 C53 118.4(4) yes . . .
C50 C51 C52 121.3(4) yes . . .
C51 C52 C55 119.5(4) yes . . .
C50 C53 C54 120.7(4) yes . . .
C53 C54 C55 120.4(5) yes . . .
C52 C55 C54 119.6(4) yes . . .
C52 C55 C56 120.2(4) yes . . .
C54 C55 C56 120.1(4) yes . . .
N15 C56 N16 121.5(4) yes . . .
N15 C56 C55 119.6(4) yes . . .
N16 C56 C55 118.8(4) yes . . .
C2 C3 H3 119.564 no . . .
C4 C3 H3 119.548 no . . .
C3 C4 H4 119.726 no . . .
C7 C4 H4 119.730 no . . .
C2 C5 H5 119.900 no . . .
C6 C5 H5 119.881 no . . .
C5 C6 H6 119.586 no . . .
C7 C6 H6 119.606 no . . .
C8 C9 H9 119.620 no . . .
C10 C9 H9 119.618 no . . .
C9 C10 H10 119.365 no . . .
C13 C10 H10 119.353 no . . .
C8 C11 H11 119.579 no . . .
C12 C11 H11 119.590 no . . .
C11 C12 H12 119.537 no . . .
C13 C12 H12 119.554 no . . .
C16 C17 H17 119.398 no . . .
C18 C17 H17 119.381 no . . .
C17 C18 H18 119.748 no . . .
C21 C18 H18 119.757 no . . .
C16 C19 H19 119.880 no . . .
C20 C19 H19 119.889 no . . .
C19 C20 H20 119.429 no . . .
C21 C20 H20 119.428 no . . .
C22 C23 H23 119.867 no . . .
C24 C23 H23 119.877 no . . .
C23 C24 H24 119.667 no . . .
C27 C24 H24 119.673 no . . .
C22 C25 H25 119.435 no . . .
C26 C25 H25 119.435 no . . .
C25 C26 H26 119.664 no . . .
C27 C26 H26 119.650 no . . .
C30 C31 H31 119.805 no . . .
C32 C31 H31 119.801 no . . .
C31 C32 H32 119.267 no . . .
C35 C32 H32 119.270 no . . .
C30 C33 H33 119.605 no . . .
C34 C33 H33 119.621 no . . .
C33 C34 H34 119.582 no . . .
C35 C34 H34 119.590 no . . .
C36 C37 H37 119.705 no . . .
C38 C37 H37 119.718 no . . .
C37 C38 H38 119.807 no . . .
C41 C38 H38 119.784 no . . .
C36 C39 H39 119.600 no . . .
C40 C39 H39 119.596 no . . .
C39 C40 H40 119.675 no . . .
C41 C40 H40 119.660 no . . .
C44 C45 H45 119.836 no . . .
C46 C45 H45 119.854 no . . .
C45 C46 H46 119.573 no . . .
C49 C46 H46 119.577 no . . .
C44 C47 H47 120.101 no . . .
C48 C47 H47 120.102 no . . .
C47 C48 H48 119.289 no . . .
C49 C48 H48 119.293 no . . .
C50 C51 H51 119.328 no . . .
C52 C51 H51 119.349 no . . .
C51 C52 H52 120.266 no . . .
C55 C52 H52 120.277 no . . .
C50 C53 H53 119.660 no . . .
C54 C53 H53 119.645 no . . .
C53 C54 H54 119.803 no . . .
C55 C54 H54 119.781 no . . .

loop_
_geom_bond_atom_site_label_1
_geom_bond_atom_site_label_2
_geom_bond_distance
_geom_bond_publ_flag
_geom_bond_site_symmetry_1
_geom_bond_site_symmetry_2
S1 S2 2.0782(16) yes . .
S1 N1 1.637(5) yes . .
S2 N2 1.633(5) yes . .
S3 S4 2.0783(16) yes . .
S3 N3 1.632(5) yes . .
S4 N4 1.627(5) yes . .
S5 S6 2.0819(17) yes . .
S5 N5 1.636(3) yes . .
S6 N6 1.633(3) yes . .
S7 S8 2.0871(17) yes . .
S7 N7 1.629(3) yes . .
S8 N8 1.626(3) yes . .
S9 S10 2.0779(15) yes . .
S9 N9 1.629(5) yes . .
S10 N10 1.636(5) yes . .
S11 S12 2.0789(16) yes . .
S11 N11 1.637(5) yes . .
S12 N12 1.622(5) yes . .
S13 S14 2.075(3) yes . .
S13 N13 1.618(4) yes . .
S14 N14 1.638(4) yes . .
S15 S16 2.072(3) yes . .
S15 N15 1.634(4) yes . .
S16 N16 1.628(4) yes . .
N1 C1 1.342(6) yes . .
N2 C1 1.346(5) yes . .
N3 C14 1.342(5) yes . .
N4 C14 1.344(6) yes . .
N5 C15 1.338(6) yes . .
N6 C15 1.338(5) yes . .
N7 C28 1.331(5) yes . .
N8 C28 1.345(6) yes . .
N9 C29 1.334(6) yes . .
N10 C29 1.332(5) yes . .
N11 C42 1.331(5) yes . .
N12 C42 1.333(6) yes . .
N13 C43 1.331(7) yes . .
N14 C43 1.343(6) yes . .
N15 C56 1.339(6) yes . .
N16 C56 1.333(7) yes . .
C1 C2 1.473(7) yes . .
C2 C3 1.388(5) yes . .
C2 C5 1.392(6) yes . .
C3 C4 1.379(7) yes . .
C4 C7 1.397(6) yes . .
C5 C6 1.381(7) yes . .
C6 C7 1.404(5) yes . .
C7 C8 1.478(6) yes . .
C8 C9 1.405(5) yes . .
C8 C11 1.396(6) yes . .
C9 C10 1.372(7) yes . .
C10 C13 1.399(6) yes . .
C11 C12 1.381(7) yes . .
C12 C13 1.402(5) yes . .
C13 C14 1.461(7) yes . .
C15 C16 1.475(5) yes . .
C16 C17 1.394(6) yes . .
C16 C19 1.396(6) yes . .
C17 C18 1.376(5) yes . .
C18 C21 1.404(7) yes . .
C19 C20 1.381(5) yes . .
C20 C21 1.406(6) yes . .
C21 C22 1.481(5) yes . .
C22 C23 1.403(6) yes . .
C22 C25 1.397(6) yes . .
C23 C24 1.384(5) yes . .
C24 C27 1.394(6) yes . .
C25 C26 1.369(5) yes . .
C26 C27 1.391(6) yes . .
C27 C28 1.473(5) yes . .
C29 C30 1.467(7) yes . .
C30 C31 1.402(5) yes . .
C30 C33 1.398(6) yes . .
C31 C32 1.372(6) yes . .
C32 C35 1.399(6) yes . .
C33 C34 1.376(7) yes . .
C34 C35 1.406(5) yes . .
C35 C36 1.476(6) yes . .
C36 C37 1.410(5) yes . .
C36 C39 1.394(6) yes . .
C37 C38 1.384(7) yes . .
C38 C41 1.395(6) yes . .
C39 C40 1.383(6) yes . .
C40 C41 1.394(5) yes . .
C41 C42 1.474(7) yes . .
C43 C44 1.478(5) yes . .
C44 C45 1.391(6) yes . .
C44 C47 1.391(7) yes . .
C45 C46 1.389(6) yes . .
C46 C49 1.395(7) yes . .
C47 C48 1.384(5) yes . .
C48 C49 1.403(6) yes . .
C49 C50 1.476(5) yes . .
C50 C51 1.403(6) yes . .
C50 C53 1.385(7) yes . .
C51 C52 1.376(5) yes . .
C52 C55 1.401(7) yes . .
C53 C54 1.386(5) yes . .
C54 C55 1.383(6) yes . .
C55 C56 1.474(5) yes . .
C3 H3 0.930 no . .
C4 H4 0.930 no . .
C5 H5 0.930 no . .
C6 H6 0.930 no . .
C9 H9 0.930 no . .
C10 H10 0.930 no . .
C11 H11 0.930 no . .
C12 H12 0.930 no . .
C17 H17 0.930 no . .
C18 H18 0.930 no . .
C19 H19 0.930 no . .
C20 H20 0.930 no . .
C23 H23 0.930 no . .
C24 H24 0.930 no . .
C25 H25 0.930 no . .
C26 H26 0.930 no . .
C31 H31 0.930 no . .
C32 H32 0.930 no . .
C33 H33 0.930 no . .
C34 H34 0.930 no . .
C37 H37 0.930 no . .
C38 H38 0.930 no . .
C39 H39 0.930 no . .
C40 H40 0.930 no . .
C45 H45 0.930 no . .
C46 H46 0.930 no . .
C47 H47 0.930 no . .
C48 H48 0.930 no . .
C51 H51 0.930 no . .
C52 H52 0.930 no . .
C53 H53 0.930 no . .
C54 H54 0.930 no . .

loop_
_geom_contact_atom_site_label_1
_geom_contact_atom_site_label_2
_geom_contact_distance
_geom_contact_publ_flag
_geom_contact_site_symmetry_1
_geom_contact_site_symmetry_2
N1 C3 2.828(6) no . .
N2 C5 2.873(7) no . .
N3 C10 2.883(7) no . .
N4 C12 2.850(6) no . .
N5 C17 2.836(5) no . .
N6 C19 2.875(5) no . .
N7 C24 2.868(5) no . .
N8 C26 2.842(5) no . .
N9 C31 2.819(6) no . .
N10 C33 2.875(7) no . .
N11 C38 2.858(7) no . .
N12 C40 2.839(6) no . .
N13 C45 2.847(5) no . .
N14 C47 2.874(5) no . .
N15 C52 2.868(5) no . .
N16 C54 2.831(5) no . .
C2 C7 2.802(6) no . .
C3 C6 2.765(6) no . .
C4 C5 2.775(5) no . .
C4 C9 3.001(7) no . .
C6 C11 3.031(7) no . .
C8 C13 2.816(7) no . .
C9 C12 2.769(6) no . .
C10 C11 2.767(5) no . .
C16 C21 2.811(5) no . .
C17 C20 2.764(7) no . .
C18 C19 2.781(6) no . .
C18 C23 3.005(5) no . .
C20 C25 3.044(5) no . .
C22 C27 2.801(5) no . .
C23 C26 2.772(7) no . .
C24 C25 2.764(6) no . .
C30 C35 2.812(7) no . .
C31 C34 2.774(6) no . .
C32 C33 2.766(5) no . .
C32 C37 3.012(7) no . .
C34 C39 3.023(7) no . .
C36 C41 2.807(6) no . .
C37 C40 2.773(6) no . .
C38 C39 2.778(5) no . .
C44 C49 2.807(5) no . .
C45 C48 2.766(7) no . .
C46 C47 2.779(6) no . .
C46 C51 3.026(5) no . .
C48 C53 2.995(5) no . .
C50 C55 2.794(5) no . .
C51 C54 2.762(7) no . .
C52 C53 2.778(6) no . .
S1 S4 3.253(3) no . 2_656
S1 S15 3.354(3) no . 2_645
S1 N15 3.387(5) no . 2_645
S2 S3 3.219(3) no . 2_656
S2 S5 3.3355(16) no . .
S2 N15 3.184(5) no . 2_645
S3 S2 3.219(3) no . 2_646
S3 S8 3.2526(16) no . 1_656
S3 N2 3.584(5) no . 2_646
S3 N14 3.063(5) no . 2_646
S4 S1 3.253(3) no . 2_646
S4 S14 3.236(3) no . 2_646
S4 N14 3.274(4) no . 2_646
S5 S2 3.3355(16) no . .
S5 S8 3.190(2) no . 2_555
S5 N2 3.397(4) no . .
S6 S7 3.165(2) no . 2_555
S6 S9 3.3396(19) no . .
S6 N2 3.156(4) no . .
S7 S6 3.165(2) no . 2_545
S7 S12 3.283(2) no . 1_554
S7 N3 3.073(4) no . 1_454
S7 N6 3.571(4) no . 2_545
S7 C10 3.575(4) no . 1_454
S8 S3 3.2526(16) no . 1_454
S8 S5 3.190(2) no . 2_545
S8 N3 3.241(4) no . 1_454
S9 S6 3.3396(19) no . .
S9 S12 3.271(3) no . 2_556
S9 N6 3.442(4) no . .
S10 S11 3.270(3) no . 2_556
S10 S13 3.2329(19) no . 1_455
S10 N6 3.140(4) no . .
S11 S10 3.270(3) no . 2_546
S11 S16 3.360(2) no . 1_556
S11 N7 3.097(4) no . 1_556
S11 C24 3.558(4) no . 1_556
S12 S7 3.283(2) no . 1_556
S12 S9 3.271(3) no . 2_546
S12 N7 3.240(4) no . 1_556
S13 S10 3.2329(19) no . 1_655
S13 S16 3.436(4) no . 2_645
S13 N10 3.325(4) no . 1_655
S14 S4 3.236(3) no . 2_656
S14 S15 3.422(4) no . 2_645
S14 N10 3.055(4) no . 1_655
S15 S1 3.354(3) no . 2_655
S15 S14 3.422(4) no . 2_655
S15 N11 3.176(4) no . 1_554
S16 S11 3.360(2) no . 1_554
S16 S13 3.436(4) no . 2_655
S16 N11 3.331(4) no . 1_554
N1 N4 3.366(6) no . 2_656
N2 S3 3.584(5) no . 2_656
N2 S5 3.397(4) no . .
N2 S6 3.156(4) no . .
N2 N3 3.330(6) no . 2_656
N3 S7 3.073(4) no . 1_656
N3 S8 3.241(4) no . 1_656
N3 N2 3.330(6) no . 2_646
N3 C1 3.575(6) no . 2_646
N4 N1 3.366(6) no . 2_646
N5 N8 3.322(6) no . 2_555
N5 C28 3.597(6) no . 2_555
N6 S7 3.571(4) no . 2_555
N6 S9 3.442(4) no . .
N6 S10 3.140(4) no . .
N6 N7 3.291(6) no . 2_555
N7 S11 3.097(4) no . 1_554
N7 S12 3.240(4) no . 1_554
N7 N6 3.291(6) no . 2_545
N7 C15 3.551(6) no . 2_545
N8 N5 3.322(6) no . 2_545
N9 N12 3.383(6) no . 2_556
N10 S13 3.325(4) no . 1_455
N10 S14 3.055(4) no . 1_455
N10 N11 3.388(7) no . 2_556
N11 S15 3.176(4) no . 1_556
N11 S16 3.331(4) no . 1_556
N11 N10 3.388(7) no . 2_546
N12 N9 3.383(6) no . 2_546
N13 N16 3.479(8) no . 2_645
N14 S3 3.063(5) no . 2_656
N14 S4 3.274(4) no . 2_656
N14 N15 3.454(7) no . 2_645
N15 S1 3.387(5) no . 2_655
N15 S2 3.184(5) no . 2_655
N15 N14 3.454(7) no . 2_655
N16 N13 3.479(8) no . 2_655
C1 N3 3.575(6) no . 2_656
C1 C14 3.402(6) no . 2_656
C2 C10 3.380(6) no . 2_656
C2 C12 3.471(6) no . 2_646
C2 C13 3.504(6) no . 2_656
C3 C10 3.529(6) no . 2_656
C3 C12 3.576(6) no . 2_656
C3 C13 3.396(6) no . 2_656
C4 C8 3.449(6) no . 2_656
C4 C9 3.553(6) no . 2_656
C4 C11 3.583(6) no . 2_646
C5 C10 3.520(6) no . 2_656
C6 C8 3.474(6) no . 2_646
C6 C9 3.544(6) no . 2_656
C7 C8 3.588(6) no . 2_656
C7 C9 3.419(6) no . 2_656
C7 C11 3.558(6) no . 2_646
C8 C4 3.449(6) no . 2_646
C8 C6 3.474(6) no . 2_656
C8 C7 3.588(6) no . 2_646
C9 C4 3.553(6) no . 2_646
C9 C6 3.544(6) no . 2_646
C9 C7 3.419(6) no . 2_646
C10 S7 3.575(4) no . 1_656
C10 C2 3.380(6) no . 2_646
C10 C3 3.529(6) no . 2_646
C10 C5 3.520(6) no . 2_646
C11 C4 3.583(6) no . 2_656
C11 C7 3.558(6) no . 2_656
C12 C2 3.471(6) no . 2_656
C12 C3 3.576(6) no . 2_646
C13 C2 3.504(6) no . 2_646
C13 C3 3.396(6) no . 2_646
C14 C1 3.402(6) no . 2_646
C15 N7 3.551(6) no . 2_555
C15 C28 3.362(6) no . 2_555
C16 C24 3.367(6) no . 2_555
C16 C26 3.471(6) no . 2_545
C16 C27 3.482(6) no . 2_555
C17 C24 3.553(6) no . 2_555
C17 C26 3.552(6) no . 2_555
C17 C27 3.405(6) no . 2_555
C18 C22 3.453(6) no . 2_555
C18 C23 3.599(6) no . 2_555
C18 C25 3.590(6) no . 2_555
C19 C24 3.497(6) no . 2_555
C20 C22 3.439(6) no . 2_545
C20 C23 3.552(6) no . 2_555
C21 C22 3.583(6) no . 2_555
C21 C23 3.453(6) no . 2_555
C21 C25 3.553(6) no . 2_545
C22 C18 3.453(6) no . 2_545
C22 C20 3.439(6) no . 2_555
C22 C21 3.583(6) no . 2_545
C23 C18 3.599(6) no . 2_545
C23 C20 3.552(6) no . 2_545
C23 C21 3.453(6) no . 2_545
C24 S11 3.558(4) no . 1_554
C24 C16 3.367(6) no . 2_545
C24 C17 3.553(6) no . 2_545
C24 C19 3.497(6) no . 2_545
C25 C18 3.590(6) no . 2_545
C25 C21 3.553(6) no . 2_555
C26 C16 3.471(6) no . 2_555
C26 C17 3.552(6) no . 2_545
C27 C16 3.482(6) no . 2_545
C27 C17 3.405(6) no . 2_545
C28 N5 3.597(6) no . 2_545
C28 C15 3.362(6) no . 2_545
C29 C42 3.439(7) no . 2_556
C30 C38 3.446(6) no . 2_556
C30 C40 3.433(6) no . 2_546
C30 C41 3.527(6) no . 2_556
C31 C40 3.542(6) no . 2_556
C31 C41 3.425(6) no . 2_556
C32 C36 3.486(6) no . 2_556
C32 C39 3.577(6) no . 2_556
C33 C38 3.544(6) no . 2_556
C33 C41 3.558(6) no . 2_546
C34 C36 3.414(6) no . 2_546
C34 C37 3.573(6) no . 2_556
C34 C39 3.598(6) no . 2_546
C35 C36 3.592(6) no . 2_546
C35 C36 3.594(6) no . 2_556
C35 C37 3.486(6) no . 2_556
C35 C39 3.519(6) no . 2_546
C36 C32 3.486(6) no . 2_546
C36 C34 3.414(6) no . 2_556
C36 C35 3.594(6) no . 2_546
C36 C35 3.592(6) no . 2_556
C37 C34 3.573(6) no . 2_546
C37 C35 3.486(6) no . 2_546
C38 C30 3.446(6) no . 2_546
C38 C33 3.544(6) no . 2_546
C39 C32 3.577(6) no . 2_546
C39 C34 3.598(6) no . 2_556
C39 C35 3.519(6) no . 2_556
C40 C30 3.433(6) no . 2_556
C40 C31 3.542(6) no . 2_546
C41 C30 3.527(6) no . 2_546
C41 C31 3.425(6) no . 2_546
C41 C33 3.558(6) no . 2_556
C42 C29 3.439(7) no . 2_546
C43 C56 3.491(7) no . 2_645
C44 C52 3.569(6) no . 2_655
C44 C54 3.409(6) no . 2_645
C44 C55 3.555(6) no . 2_645
C45 C54 3.584(6) no . 2_645
C45 C54 3.599(6) no . 2_655
C45 C55 3.465(6) no . 2_655
C46 C50 3.527(6) no . 2_655
C46 C53 3.558(6) no . 2_655
C47 C52 3.545(6) no . 2_645
C47 C54 3.549(7) no . 2_645
C47 C55 3.428(6) no . 2_645
C48 C50 3.404(6) no . 2_645
C48 C51 3.555(6) no . 2_645
C48 C53 3.566(6) no . 2_645
C49 C50 3.583(6) no . 2_645
C49 C51 3.487(6) no . 2_655
C49 C53 3.478(6) no . 2_645
C50 C46 3.527(6) no . 2_645
C50 C48 3.404(6) no . 2_655
C50 C49 3.583(6) no . 2_655
C51 C48 3.555(6) no . 2_655
C51 C49 3.487(6) no . 2_645
C52 C44 3.569(6) no . 2_645
C52 C47 3.545(6) no . 2_655
C53 C46 3.558(6) no . 2_645
C53 C48 3.566(6) no . 2_655
C53 C49 3.478(6) no . 2_655
C54 C44 3.409(6) no . 2_655
C54 C45 3.599(6) no . 2_645
C54 C45 3.584(6) no . 2_655
C54 C47 3.549(7) no . 2_655
C55 C44 3.555(6) no . 2_655
C55 C45 3.465(6) no . 2_645
C55 C47 3.428(6) no . 2_655
C56 C43 3.491(7) no . 2_655
N1 H3 2.5180 no . .
N2 H5 2.5826 no . .
N3 H10 2.5864 no . .
N4 H12 2.5639 no . .
N5 H17 2.5313 no . .
N6 H19 2.5834 no . .
N7 H24 2.5632 no . .
N8 H26 2.5571 no . .
N9 H31 2.5199 no . .
N10 H33 2.5850 no . .
N11 H38 2.5592 no . .
N12 H40 2.5439 no . .
N13 H45 2.5505 no . .
N14 H47 2.5784 no . .
N15 H52 2.5784 no . .
N16 H54 2.5311 no . .
C1 H3 2.6230 no . .
C1 H5 2.6520 no . .
C2 H4 3.2425 no . .
C2 H6 3.2411 no . .
C3 H5 3.2385 no . .
C4 H6 3.2464 no . .
C4 H9 2.7429 no . .
C5 H3 3.2372 no . .
C6 H4 3.2484 no . .
C6 H11 2.8071 no . .
C7 H3 3.2462 no . .
C7 H5 3.2596 no . .
C7 H9 2.6467 no . .
C7 H11 2.6691 no . .
C8 H4 2.6550 no . .
C8 H6 2.6621 no . .
C8 H10 3.2485 no . .
C8 H12 3.2492 no . .
C9 H4 2.7677 no . .
C9 H11 3.2460 no . .
C10 H12 3.2420 no . .
C11 H6 2.7824 no . .
C11 H9 3.2448 no . .
C12 H10 3.2413 no . .
C13 H9 3.2491 no . .
C13 H11 3.2559 no . .
C14 H10 2.6468 no . .
C14 H12 2.6511 no . .
C15 H17 2.6385 no . .
C15 H19 2.6517 no . .
C16 H18 3.2484 no . .
C16 H20 3.2432 no . .
C17 H19 3.2433 no . .
C18 H20 3.2505 no . .
C18 H23 2.7448 no . .
C19 H17 3.2406 no . .
C20 H18 3.2528 no . .
C20 H25 2.8193 no . .
C21 H17 3.2489 no . .
C21 H19 3.2640 no . .
C21 H23 2.6463 no . .
C21 H25 2.6731 no . .
C22 H18 2.6678 no . .
C22 H20 2.6651 no . .
C22 H24 3.2535 no . .
C22 H26 3.2446 no . .
C23 H18 2.7729 no . .
C23 H25 3.2453 no . .
C24 H26 3.2385 no . .
C25 H20 2.7987 no . .
C25 H23 3.2472 no . .
C26 H24 3.2384 no . .
C27 H23 3.2507 no . .
C27 H25 3.2334 no . .
C28 H24 2.6256 no . .
C28 H26 2.6598 no . .
C29 H31 2.6421 no . .
C29 H33 2.6550 no . .
C30 H32 3.2428 no . .
C30 H34 3.2475 no . .
C31 H33 3.2487 no . .
C32 H34 3.2451 no . .
C32 H37 2.7544 no . .
C33 H31 3.2490 no . .
C34 H32 3.2441 no . .
C34 H39 2.7946 no . .
C35 H31 3.2523 no . .
C35 H33 3.2557 no . .
C35 H37 2.6438 no . .
C35 H39 2.6703 no . .
C36 H32 2.6633 no . .
C36 H34 2.6558 no . .
C36 H38 3.2644 no . .
C36 H40 3.2492 no . .
C37 H32 2.7750 no . .
C37 H39 3.2508 no . .
C38 H40 3.2435 no . .
C39 H34 2.7714 no . .
C39 H37 3.2492 no . .
C40 H38 3.2443 no . .
C41 H37 3.2483 no . .
C41 H39 3.2476 no . .
C42 H38 2.6447 no . .
C42 H40 2.6432 no . .
C43 H45 2.6352 no . .
C43 H47 2.6469 no . .
C44 H46 3.2468 no . .
C44 H48 3.2366 no . .
C45 H47 3.2452 no . .
C46 H48 3.2383 no . .
C46 H51 2.7702 no . .
C47 H45 3.2434 no . .
C48 H46 3.2412 no . .
C48 H53 2.7567 no . .
C49 H45 3.2570 no . .
C49 H47 3.2670 no . .
C49 H51 2.6475 no . .
C49 H53 2.6469 no . .
C50 H46 2.6689 no . .
C50 H48 2.6433 no . .
C50 H52 3.2604 no . .
C50 H54 3.2442 no . .
C51 H46 2.8060 no . .
C51 H53 3.2384 no . .
C52 H54 3.2468 no . .
C53 H48 2.7346 no . .
C53 H51 3.2339 no . .
C54 H52 3.2472 no . .
C55 H51 3.2365 no . .
C55 H53 3.2386 no . .
C56 H52 2.6544 no . .
C56 H54 2.6265 no . .
H3 H4 2.2988 no . .
H4 H9 2.3605 no . .
H5 H6 2.3039 no . .
H6 H11 2.4087 no . .
H9 H10 2.2873 no . .
H11 H12 2.2985 no . .
H17 H18 2.2937 no . .
H18 H23 2.3608 no . .
H19 H20 2.3014 no . .
H20 H25 2.4300 no . .
H23 H24 2.3073 no . .
H25 H26 2.2864 no . .
H31 H32 2.2894 no . .
H32 H37 2.3656 no . .
H33 H34 2.2954 no . .
H34 H39 2.3906 no . .
H37 H38 2.3077 no . .
H39 H40 2.3024 no . .
H45 H46 2.3113 no . .
H46 H51 2.4047 no . .
H47 H48 2.3055 no . .
H48 H53 2.3418 no . .
H51 H52 2.3001 no . .
H53 H54 2.3086 no . .
S1 H33 3.2387 no . 1_655
S1 H34 2.9808 no . 1_655
S1 H37 3.4131 no . 2_646
S2 H47 3.4538 no . .
S2 H52 3.0337 no . 2_645
S3 H47 2.8757 no . 2_646
S4 H33 3.4789 no . 2_546
S4 H34 3.2561 no . 2_546
S4 H37 3.0638 no . .
S4 H38 3.2669 no . .
S5 H47 3.2091 no . .
S5 H48 2.9222 no . .
S5 H51 3.4119 no . 2_645
S6 H5 3.0625 no . .
S6 H10 3.4750 no . 2_656
S7 H10 2.8104 no . 1_454
S8 H47 3.5557 no . 2_545
S8 H48 3.2871 no . 2_545
S8 H51 3.1086 no . 1_455
S8 H52 3.2622 no . 1_455
S9 H6 3.3883 no . .
S9 H9 2.8855 no . 2_656
S9 H10 3.1938 no . 2_656
S10 H19 3.0899 no . .
S10 H24 3.4270 no . 2_555
S11 H24 2.8198 no . 1_556
S12 H5 3.2681 no . 2_556
S12 H6 3.1107 no . 2_556
S12 H9 3.3572 no . 1_455
S13 H19 3.5056 no . 1_655
S13 H20 3.2926 no . 1_655
S13 H23 3.0093 no . 2_655
S13 H24 3.2638 no . 2_655
S14 H33 2.9342 no . 1_655
S14 H38 3.5834 no . 2_656
S15 H38 2.9236 no . 1_554
S16 H19 3.2411 no . 2_555
S16 H20 3.0079 no . 2_555
S16 H23 3.4073 no . .
N1 H32 2.8041 no . 2_646
N1 H34 2.8887 no . 1_655
N1 H37 3.4756 no . 2_646
N4 H34 3.2625 no . 2_546
N4 H37 2.8896 no . .
N4 H39 2.8573 no . 2_546
N5 H46 2.8163 no . 2_645
N5 H48 2.8949 no . .
N5 H51 3.4241 no . 2_645
N8 H48 3.3163 no . 2_545
N8 H51 2.9156 no . 1_455
N8 H53 2.8382 no . 2_545
N9 H6 3.3984 no . .
N9 H9 2.8707 no . 2_656
N9 H11 2.8355 no . .
N12 H4 2.8752 no . 1_455
N12 H6 2.8989 no . 2_556
N12 H9 3.4170 no . 1_455
N13 H20 3.2860 no . 1_655
N13 H23 2.9134 no . 2_655
N13 H25 2.8549 no . 1_655
N16 H18 2.8157 no . .
N16 H20 2.8879 no . 2_555
N16 H23 3.4699 no . .
C2 H10 3.4073 no . 2_656
C2 H12 3.5358 no . 2_646
C3 H12 3.5027 no . 2_646
C3 H31 2.9649 no . 2_646
C3 H32 3.4097 no . 2_646
C3 H40 3.3392 no . 1_655
C4 H6 3.5862 no . 2_656
C4 H11 3.3943 no . 2_646
C4 H31 3.0669 no . 2_646
C4 H40 3.3240 no . 1_655
C5 H10 3.3517 no . 2_656
C6 H4 3.5275 no . 2_646
C6 H9 3.3800 no . 2_656
C7 H9 3.4360 no . 2_656
C7 H11 3.5591 no . 2_646
C8 H4 3.4863 no . 2_646
C8 H6 3.5791 no . 2_656
C9 H6 3.5627 no . 2_656
C10 H5 3.5043 no . 2_656
C11 H4 3.4674 no . 2_646
C11 H31 3.2458 no . .
C11 H40 3.0384 no . 2_546
C12 H3 3.4194 no . 2_646
C12 H31 3.2913 no . .
C12 H39 3.2490 no . 2_546
C12 H40 3.0726 no . 2_546
C13 H3 3.4275 no . 2_646
C16 H24 3.4057 no . 2_555
C16 H26 3.5218 no . 2_545
C17 H26 3.5167 no . 2_545
C17 H45 2.9918 no . 2_645
C17 H46 3.3182 no . 2_645
C17 H54 3.2762 no . .
C18 H20 3.5187 no . 2_555
C18 H25 3.3944 no . 2_545
C18 H45 3.0385 no . 2_645
C18 H54 3.3186 no . .
C19 H24 3.3415 no . 2_555
C20 H18 3.5169 no . 2_545
C20 H23 3.4133 no . 2_555
C21 H23 3.4938 no . 2_555
C21 H25 3.5340 no . 2_545
C22 H18 3.5164 no . 2_545
C22 H20 3.5101 no . 2_555
C23 H20 3.5175 no . 2_555
C24 H19 3.5225 no . 2_555
C25 H18 3.4760 no . 2_545
C25 H45 3.2139 no . 1_455
C25 H54 3.0566 no . 2_545
C26 H17 3.4023 no . 2_545
C26 H45 3.3116 no . 1_455
C26 H53 3.3281 no . 2_545
C26 H54 3.0479 no . 2_545
C27 H17 3.4441 no . 2_545
C30 H38 3.4983 no . 2_556
C30 H40 3.4714 no . 2_546
C31 H3 3.2477 no . 2_656
C31 H11 3.2579 no . .
C31 H12 2.9854 no . .
C31 H40 3.5071 no . 2_546
C32 H3 3.3110 no . 2_656
C32 H12 2.9967 no . .
C32 H34 3.5425 no . 2_556
C32 H39 3.4196 no . 2_546
C33 H38 3.4091 no . 2_556
C34 H32 3.5535 no . 2_546
C34 H37 3.4544 no . 2_556
C35 H37 3.5467 no . 2_556
C35 H39 3.5137 no . 2_546
C36 H32 3.5474 no . 2_546
C36 H34 3.4783 no . 2_556
C37 H34 3.4877 no . 2_556
C38 H33 3.4498 no . 2_556
C39 H3 3.0856 no . 1_455
C39 H12 3.2672 no . 2_556
C39 H32 3.4607 no . 2_546
C40 H3 3.0504 no . 1_455
C40 H4 3.3732 no . 1_455
C40 H12 3.3688 no . 2_556
C40 H31 3.3859 no . 2_546
C41 H31 3.4594 no . 2_546
C41 H33 3.5448 no . 2_556
C44 H54 3.4429 no . 2_645
C45 H17 3.2668 no . 2_655
C45 H25 3.2173 no . 1_655
C45 H26 3.0314 no . 1_655
C45 H54 3.4300 no . 2_645
C46 H17 3.2579 no . 2_655
C46 H26 3.0171 no . 1_655
C46 H53 3.4829 no . 2_645
C47 H52 3.4902 no . 2_655
C48 H51 3.5382 no . 2_655
C49 H51 3.5779 no . 2_655
C49 H53 3.5129 no . 2_645
C50 H46 3.5307 no . 2_645
C50 H48 3.4353 no . 2_655
C51 H48 3.4045 no . 2_655
C52 H47 3.3598 no . 2_655
C53 H17 3.0861 no . .
C53 H26 3.3020 no . 2_555
C53 H46 3.3743 no . 2_645
C54 H17 2.9928 no . .
C54 H18 3.4083 no . .
C54 H26 3.3437 no . 2_555
C54 H45 3.5013 no . 2_645
C55 H45 3.5446 no . 2_645
C55 H47 3.4363 no . 2_655
H3 C12 3.4194 no . 2_656
H3 C13 3.4275 no . 2_656
H3 C31 3.2477 no . 2_646
H3 C32 3.3110 no . 2_646
H3 C39 3.0856 no . 1_655
H3 C40 3.0504 no . 1_655
H3 H12 3.5899 no . 2_646
H3 H31 2.6479 no . 2_646
H3 H32 2.7776 no . 2_646
H3 H39 2.8229 no . 1_655
H3 H40 2.7769 no . 1_655
H4 N12 2.8752 no . 1_655
H4 C6 3.5275 no . 2_656
H4 C8 3.4863 no . 2_656
H4 C11 3.4674 no . 2_656
H4 C40 3.3732 no . 1_655
H4 H6 2.9878 no . 2_656
H4 H11 3.5488 no . 2_646
H4 H31 2.8344 no . 2_646
H4 H40 2.7497 no . 1_655
H5 S6 3.0625 no . .
H5 S12 3.2681 no . 2_546
H5 C10 3.5043 no . 2_646
H5 H10 3.5119 no . 2_656
H6 S9 3.3883 no . .
H6 S12 3.1107 no . 2_546
H6 N9 3.3984 no . .
H6 N12 2.8989 no . 2_546
H6 C4 3.5862 no . 2_646
H6 C8 3.5791 no . 2_646
H6 C9 3.5627 no . 2_646
H6 H4 2.9878 no . 2_646
H6 H9 3.5313 no . 2_656
H6 H40 3.5229 no . 2_546
H9 S9 2.8855 no . 2_646
H9 S12 3.3572 no . 1_655
H9 N9 2.8707 no . 2_646
H9 N12 3.4170 no . 1_655
H9 C6 3.3800 no . 2_646
H9 C7 3.4360 no . 2_646
H9 H6 3.5313 no . 2_646
H9 H11 3.0967 no . 2_646
H10 S6 3.4750 no . 2_646
H10 S7 2.8104 no . 1_656
H10 S9 3.1938 no . 2_646
H10 C2 3.4073 no . 2_646
H10 C5 3.3517 no . 2_646
H10 H5 3.5119 no . 2_646
H11 N9 2.8355 no . .
H11 C4 3.3943 no . 2_656
H11 C7 3.5591 no . 2_656
H11 C31 3.2579 no . .
H11 H4 3.5488 no . 2_656
H11 H9 3.0967 no . 2_656
H11 H31 2.6632 no . .
H11 H40 2.7783 no . 2_546
H12 C2 3.5358 no . 2_656
H12 C3 3.5027 no . 2_656
H12 C31 2.9854 no . .
H12 C32 2.9967 no . .
H12 C39 3.2672 no . 2_546
H12 C40 3.3688 no . 2_546
H12 H3 3.5899 no . 2_656
H12 H31 2.7487 no . .
H12 H32 2.7462 no . .
H12 H37 3.5750 no . .
H12 H39 2.6548 no . 2_546
H12 H40 2.8510 no . 2_546
H17 C26 3.4023 no . 2_555
H17 C27 3.4441 no . 2_555
H17 C45 3.2668 no . 2_645
H17 C46 3.2579 no . 2_645
H17 C53 3.0861 no . .
H17 C54 2.9928 no . .
H17 H26 3.5717 no . 2_555
H17 H45 2.7170 no . 2_645
H17 H46 2.6887 no . 2_645
H17 H53 2.8404 no . .
H17 H54 2.6892 no . .
H18 N16 2.8157 no . .
H18 C20 3.5169 no . 2_555
H18 C22 3.5164 no . 2_555
H18 C25 3.4760 no . 2_555
H18 C54 3.4083 no . .
H18 H20 2.9407 no . 2_555
H18 H25 3.5704 no . 2_545
H18 H45 2.8034 no . 2_645
H18 H54 2.7798 no . .
H19 S10 3.0899 no . .
H19 S13 3.5056 no . 1_455
H19 S16 3.2411 no . 2_545
H19 C24 3.5225 no . 2_545
H19 H24 3.4678 no . 2_555
H20 S13 3.2926 no . 1_455
H20 S16 3.0079 no . 2_545
H20 N13 3.2860 no . 1_455
H20 N16 2.8879 no . 2_545
H20 C18 3.5187 no . 2_545
H20 C22 3.5101 no . 2_545
H20 C23 3.5175 no . 2_545
H20 H18 2.9407 no . 2_545
H20 H23 3.5713 no . 2_555
H23 S13 3.0093 no . 2_645
H23 S16 3.4073 no . .
H23 N13 2.9134 no . 2_645
H23 N16 3.4699 no . .
H23 C20 3.4133 no . 2_545
H23 C21 3.4938 no . 2_545
H23 H20 3.5713 no . 2_545
H23 H25 3.1420 no . 2_545
H24 S10 3.4270 no . 2_545
H24 S11 2.8198 no . 1_554
H24 S13 3.2638 no . 2_645
H24 C16 3.4057 no . 2_545
H24 C19 3.3415 no . 2_545
H24 H19 3.4678 no . 2_545
H25 N13 2.8549 no . 1_455
H25 C18 3.3944 no . 2_555
H25 C21 3.5340 no . 2_555
H25 C45 3.2173 no . 1_455
H25 H18 3.5704 no . 2_555
H25 H23 3.1420 no . 2_555
H25 H45 2.5968 no . 1_455
H25 H54 2.8003 no . 2_545
H26 C16 3.5218 no . 2_555
H26 C17 3.5167 no . 2_555
H26 C45 3.0314 no . 1_455
H26 C46 3.0171 no . 1_455
H26 C53 3.3020 no . 2_545
H26 C54 3.3437 no . 2_545
H26 H17 3.5717 no . 2_545
H26 H45 2.7915 no . 1_455
H26 H46 2.7774 no . 1_455
H26 H51 3.5259 no . 1_455
H26 H53 2.7232 no . 2_545
H26 H54 2.7995 no . 2_545
H31 C3 2.9649 no . 2_656
H31 C4 3.0669 no . 2_656
H31 C11 3.2458 no . .
H31 C12 3.2913 no . .
H31 C40 3.3859 no . 2_556
H31 C41 3.4594 no . 2_556
H31 H3 2.6479 no . 2_656
H31 H4 2.8344 no . 2_656
H31 H11 2.6632 no . .
H31 H12 2.7487 no . .
H31 H40 3.5304 no . 2_556
H32 N1 2.8041 no . 2_656
H32 C3 3.4097 no . 2_656
H32 C34 3.5535 no . 2_556
H32 C36 3.5474 no . 2_556
H32 C39 3.4607 no . 2_556
H32 H3 2.7776 no . 2_656
H32 H12 2.7462 no . .
H32 H34 2.9719 no . 2_556
H32 H39 3.5991 no . 2_546
H32 H39 3.5884 no . 2_556
H33 S1 3.2387 no . 1_455
H33 S4 3.4789 no . 2_556
H33 S14 2.9342 no . 1_455
H33 C38 3.4498 no . 2_546
H33 C41 3.5448 no . 2_546
H33 H38 3.5361 no . 2_556
H34 S1 2.9808 no . 1_455
H34 S4 3.2561 no . 2_556
H34 N1 2.8887 no . 1_455
H34 N4 3.2625 no . 2_556
H34 C32 3.5425 no . 2_546
H34 C36 3.4783 no . 2_546
H34 C37 3.4877 no . 2_546
H34 H32 2.9719 no . 2_546
H34 H37 3.5803 no . 2_556
H37 S1 3.4131 no . 2_656
H37 S4 3.0638 no . .
H37 N1 3.4756 no . 2_656
H37 N4 2.8896 no . .
H37 C34 3.4544 no . 2_546
H37 C35 3.5467 no . 2_546
H37 H12 3.5750 no . .
H37 H34 3.5803 no . 2_546
H37 H39 3.1301 no . 2_546
H38 S4 3.2669 no . .
H38 S14 3.5834 no . 2_646
H38 S15 2.9236 no . 1_556
H38 C30 3.4983 no . 2_546
H38 C33 3.4091 no . 2_546
H38 H33 3.5361 no . 2_546
H39 N4 2.8573 no . 2_556
H39 C12 3.2490 no . 2_556
H39 C32 3.4196 no . 2_556
H39 C35 3.5137 no . 2_556
H39 H3 2.8229 no . 1_455
H39 H12 2.6548 no . 2_556
H39 H32 3.5884 no . 2_546
H39 H32 3.5991 no . 2_556
H39 H37 3.1301 no . 2_556
H40 C3 3.3392 no . 1_455
H40 C4 3.3240 no . 1_455
H40 C11 3.0384 no . 2_556
H40 C12 3.0726 no . 2_556
H40 C30 3.4714 no . 2_556
H40 C31 3.5071 no . 2_556
H40 H3 2.7769 no . 1_455
H40 H4 2.7497 no . 1_455
H40 H6 3.5229 no . 2_556
H40 H11 2.7783 no . 2_556
H40 H12 2.8510 no . 2_556
H40 H31 3.5304 no . 2_546
H45 C17 2.9918 no . 2_655
H45 C18 3.0385 no . 2_655
H45 C25 3.2139 no . 1_655
H45 C26 3.3116 no . 1_655
H45 C54 3.5013 no . 2_655
H45 C55 3.5446 no . 2_655
H45 H17 2.7170 no . 2_655
H45 H18 2.8034 no . 2_655
H45 H25 2.5968 no . 1_655
H45 H26 2.7915 no . 1_655
H45 H54 3.5745 no . 2_645
H46 N5 2.8163 no . 2_655
H46 C17 3.3182 no . 2_655
H46 C50 3.5307 no . 2_655
H46 C53 3.3743 no . 2_655
H46 H17 2.6887 no . 2_655
H46 H26 2.7774 no . 1_655
H46 H48 3.0248 no . 2_655
H46 H53 3.5038 no . 2_655
H47 S2 3.4538 no . .
H47 S3 2.8757 no . 2_656
H47 S5 3.2091 no . .
H47 S8 3.5557 no . 2_555
H47 C52 3.3598 no . 2_645
H47 C55 3.4363 no . 2_645
H47 H52 3.5296 no . 2_645
H48 S5 2.9222 no . .
H48 S8 3.2871 no . 2_555
H48 N5 2.8949 no . .
H48 N8 3.3163 no . 2_555
H48 C50 3.4353 no . 2_645
H48 C51 3.4045 no . 2_645
H48 H46 3.0248 no . 2_645
H48 H51 3.5415 no . 2_645
H51 S5 3.4119 no . 2_655
H51 S8 3.1086 no . 1_655
H51 N5 3.4241 no . 2_655
H51 N8 2.9156 no . 1_655
H51 C48 3.5382 no . 2_645
H51 C49 3.5779 no . 2_645
H51 H26 3.5259 no . 1_655
H51 H48 3.5415 no . 2_655
H51 H53 3.0598 no . 2_645
H52 S2 3.0337 no . 2_655
H52 S8 3.2622 no . 1_655
H52 C47 3.4902 no . 2_645
H52 H47 3.5296 no . 2_655
H53 N8 2.8382 no . 2_555
H53 C26 3.3281 no . 2_555
H53 C46 3.4829 no . 2_655
H53 C49 3.5129 no . 2_655
H53 H17 2.8404 no . .
H53 H26 2.7232 no . 2_555
H53 H46 3.5038 no . 2_645
H53 H51 3.0598 no . 2_655
H54 C17 3.2762 no . .
H54 C18 3.3186 no . .
H54 C25 3.0566 no . 2_555
H54 C26 3.0479 no . 2_555
H54 C44 3.4429 no . 2_655
H54 C45 3.4300 no . 2_655
H54 H17 2.6892 no . .
H54 H18 2.7798 no . .
H54 H25 2.8003 no . 2_555
H54 H26 2.7995 no . 2_555
H54 H45 3.5745 no . 2_655

loop_
_geom_torsion_atom_site_label_1
_geom_torsion_atom_site_label_2
_geom_torsion_atom_site_label_3
_geom_torsion_atom_site_label_4
_geom_torsion
_geom_torsion_publ_flag
_geom_torsion_site_symmetry_1
_geom_torsion_site_symmetry_2
_geom_torsion_site_symmetry_3
_geom_torsion_site_symmetry_4
S2 S1 N1 C1 0.5(3) no . . . .
N1 S1 S2 N2 0.47(18) no . . . .
S1 S2 N2 C1 -1.4(3) no . . . .
S4 S3 N3 C14 -1.0(3) no . . . .
N3 S3 S4 N4 0.47(18) no . . . .
S3 S4 N4 C14 0.1(3) no . . . .
S6 S5 N5 C15 0.7(3) no . . . .
N5 S5 S6 N6 -0.93(17) no . . . .
S5 S6 N6 C15 1.0(3) no . . . .
S8 S7 N7 C28 0.7(3) no . . . .
N7 S7 S8 N8 -0.82(15) no . . . .
S7 S8 N8 C28 0.8(3) no . . . .
S10 S9 N9 C29 0.6(3) no . . . .
N9 S9 S10 N10 0.39(19) no . . . .
S9 S10 N10 C29 -1.3(4) no . . . .
S12 S11 N11 C42 -1.1(3) no . . . .
N11 S11 S12 N12 0.59(18) no . . . .
S11 S12 N12 C42 0.0(3) no . . . .
S14 S13 N13 C43 0.7(4) no . . . .
N13 S13 S14 N14 -0.7(3) no . . . .
S13 S14 N14 C43 0.6(4) no . . . .
S16 S15 N15 C56 1.3(4) no . . . .
N15 S15 S16 N16 -1.0(3) no . . . .
S15 S16 N16 C56 0.6(4) no . . . .
S1 N1 C1 N2 -1.8(6) no . . . .
S1 N1 C1 C2 179.3(3) no . . . .
S2 N2 C1 N1 2.2(6) no . . . .
S2 N2 C1 C2 -178.9(3) no . . . .
S3 N3 C14 N4 1.4(6) no . . . .
S3 N3 C14 C13 -178.9(3) no . . . .
S4 N4 C14 N3 -0.9(6) no . . . .
S4 N4 C14 C13 179.3(3) no . . . .
S5 N5 C15 N6 -0.2(6) no . . . .
S5 N5 C15 C16 179.8(3) no . . . .
S6 N6 C15 N5 -0.7(6) no . . . .
S6 N6 C15 C16 179.3(3) no . . . .
S7 N7 C28 N8 -0.3(5) no . . . .
S7 N7 C28 C27 179.5(3) no . . . .
S8 N8 C28 N7 -0.5(5) no . . . .
S8 N8 C28 C27 179.7(3) no . . . .
S9 N9 C29 N10 -1.8(6) no . . . .
S9 N9 C29 C30 179.6(3) no . . . .
S10 N10 C29 N9 2.2(6) no . . . .
S10 N10 C29 C30 -179.2(3) no . . . .
S11 N11 C42 N12 1.5(6) no . . . .
S11 N11 C42 C41 -178.4(3) no . . . .
S12 N12 C42 N11 -0.9(6) no . . . .
S12 N12 C42 C41 179.0(3) no . . . .
S13 N13 C43 N14 -0.4(7) no . . . .
S13 N13 C43 C44 178.7(4) no . . . .
S14 N14 C43 N13 -0.3(7) no . . . .
S14 N14 C43 C44 -179.4(4) no . . . .
S15 N15 C56 N16 -1.2(6) no . . . .
S15 N15 C56 C55 179.1(3) no . . . .
S16 N16 C56 N15 0.2(6) no . . . .
S16 N16 C56 C55 179.9(3) no . . . .
N1 C1 C2 C3 16.7(6) no . . . .
N1 C1 C2 C5 -161.7(4) no . . . .
N2 C1 C2 C3 -162.2(4) no . . . .
N2 C1 C2 C5 19.4(6) no . . . .
C1 C2 C3 C4 -178.8(4) no . . . .
C1 C2 C5 C6 179.3(4) no . . . .
C3 C2 C5 C6 0.9(6) no . . . .
C5 C2 C3 C4 -0.4(6) no . . . .
C2 C3 C4 C7 -0.2(6) no . . . .
C3 C4 C7 C6 0.2(6) no . . . .
C3 C4 C7 C8 177.7(4) no . . . .
C2 C5 C6 C7 -0.9(6) no . . . .
C5 C6 C7 C4 0.3(6) no . . . .
C5 C6 C7 C8 -177.2(4) no . . . .
C4 C7 C8 C9 -38.0(6) no . . . .
C4 C7 C8 C11 144.8(4) no . . . .
C6 C7 C8 C9 139.4(4) no . . . .
C6 C7 C8 C11 -37.8(6) no . . . .
C7 C8 C9 C10 -176.9(3) no . . . .
C7 C8 C11 C12 177.0(3) no . . . .
C9 C8 C11 C12 -0.3(6) no . . . .
C11 C8 C9 C10 0.4(6) no . . . .
C8 C9 C10 C13 0.7(6) no . . . .
C9 C10 C13 C12 -1.9(6) no . . . .
C9 C10 C13 C14 176.0(4) no . . . .
C8 C11 C12 C13 -0.9(6) no . . . .
C11 C12 C13 C10 2.0(6) no . . . .
C11 C12 C13 C14 -175.9(4) no . . . .
C10 C13 C14 N3 19.8(6) no . . . .
C10 C13 C14 N4 -160.4(4) no . . . .
C12 C13 C14 N3 -162.4(4) no . . . .
C12 C13 C14 N4 17.4(6) no . . . .
N5 C15 C16 C17 -17.1(6) no . . . .
N5 C15 C16 C19 161.7(4) no . . . .
N6 C15 C16 C17 162.9(4) no . . . .
N6 C15 C16 C19 -18.4(6) no . . . .
C15 C16 C17 C18 179.1(4) no . . . .
C15 C16 C19 C20 -178.9(4) no . . . .
C17 C16 C19 C20 -0.1(6) no . . . .
C19 C16 C17 C18 0.3(6) no . . . .
C16 C17 C18 C21 0.2(6) no . . . .
C17 C18 C21 C20 -0.8(6) no . . . .
C17 C18 C21 C22 -178.1(4) no . . . .
C16 C19 C20 C21 -0.5(6) no . . . .
C19 C20 C21 C18 0.9(6) no . . . .
C19 C20 C21 C22 178.2(4) no . . . .
C18 C21 C22 C23 37.8(6) no . . . .
C18 C21 C22 C25 -144.5(4) no . . . .
C20 C21 C22 C23 -139.4(4) no . . . .
C20 C21 C22 C25 38.3(6) no . . . .
C21 C22 C23 C24 176.8(4) no . . . .
C21 C22 C25 C26 -177.4(4) no . . . .
C23 C22 C25 C26 0.4(6) no . . . .
C25 C22 C23 C24 -1.0(6) no . . . .
C22 C23 C24 C27 0.3(6) no . . . .
C23 C24 C27 C26 1.1(6) no . . . .
C23 C24 C27 C28 -176.6(4) no . . . .
C22 C25 C26 C27 1.1(6) no . . . .
C25 C26 C27 C24 -1.8(6) no . . . .
C25 C26 C27 C28 175.9(4) no . . . .
C24 C27 C28 N7 -19.5(6) no . . . .
C24 C27 C28 N8 160.3(4) no . . . .
C26 C27 C28 N7 162.8(4) no . . . .
C26 C27 C28 N8 -17.4(6) no . . . .
N9 C29 C30 C31 15.9(6) no . . . .
N9 C29 C30 C33 -164.3(4) no . . . .
N10 C29 C30 C31 -162.8(4) no . . . .
N10 C29 C30 C33 17.0(6) no . . . .
C29 C30 C31 C32 -178.6(4) no . . . .
C29 C30 C33 C34 179.6(4) no . . . .
C31 C30 C33 C34 -0.6(6) no . . . .
C33 C30 C31 C32 1.6(6) no . . . .
C30 C31 C32 C35 -1.6(6) no . . . .
C31 C32 C35 C34 0.5(6) no . . . .
C31 C32 C35 C36 179.1(4) no . . . .
C30 C33 C34 C35 -0.4(6) no . . . .
C33 C34 C35 C32 0.5(6) no . . . .
C33 C34 C35 C36 -178.1(4) no . . . .
C32 C35 C36 C37 -38.5(6) no . . . .
C32 C35 C36 C39 144.6(4) no . . . .
C34 C35 C36 C37 140.1(4) no . . . .
C34 C35 C36 C39 -36.9(6) no . . . .
C35 C36 C37 C38 -176.8(3) no . . . .
C35 C36 C39 C40 177.5(4) no . . . .
C37 C36 C39 C40 0.6(6) no . . . .
C39 C36 C37 C38 0.3(6) no . . . .
C36 C37 C38 C41 -0.1(6) no . . . .
C37 C38 C41 C40 -0.8(6) no . . . .
C37 C38 C41 C42 177.0(3) no . . . .
C36 C39 C40 C41 -1.5(6) no . . . .
C39 C40 C41 C38 1.6(6) no . . . .
C39 C40 C41 C42 -176.2(4) no . . . .
C38 C41 C42 N11 17.6(6) no . . . .
C38 C41 C42 N12 -162.2(4) no . . . .
C40 C41 C42 N11 -164.6(4) no . . . .
C40 C41 C42 N12 15.5(6) no . . . .
N13 C43 C44 C45 -15.7(7) no . . . .
N13 C43 C44 C47 160.4(5) no . . . .
N14 C43 C44 C45 163.5(4) no . . . .
N14 C43 C44 C47 -20.5(7) no . . . .
C43 C44 C45 C46 176.6(4) no . . . .
C43 C44 C47 C48 -176.0(4) no . . . .
C45 C44 C47 C48 -0.0(6) no . . . .
C47 C44 C45 C46 0.5(6) no . . . .
C44 C45 C46 C49 -1.2(6) no . . . .
C45 C46 C49 C48 1.3(6) no . . . .
C45 C46 C49 C50 -176.8(4) no . . . .
C44 C47 C48 C49 0.2(6) no . . . .
C47 C48 C49 C46 -0.8(6) no . . . .
C47 C48 C49 C50 177.4(4) no . . . .
C46 C49 C50 C51 38.5(6) no . . . .
C46 C49 C50 C53 -145.0(4) no . . . .
C48 C49 C50 C51 -139.7(4) no . . . .
C48 C49 C50 C53 36.9(6) no . . . .
C49 C50 C51 C52 176.9(4) no . . . .
C49 C50 C53 C54 -177.9(4) no . . . .
C51 C50 C53 C54 -1.3(6) no . . . .
C53 C50 C51 C52 0.3(6) no . . . .
C50 C51 C52 C55 0.4(7) no . . . .
C51 C52 C55 C54 -0.1(6) no . . . .
C51 C52 C55 C56 -178.6(4) no . . . .
C50 C53 C54 C55 1.6(6) no . . . .
C53 C54 C55 C52 -0.9(6) no . . . .
C53 C54 C55 C56 177.6(4) no . . . .
C52 C55 C56 N15 -18.6(6) no . . . .
C52 C55 C56 N16 161.8(4) no . . . .
C54 C55 C56 N15 163.0(4) no . . . .
C54 C55 C56 N16 -16.7(6) no . . . .
